data_7117602
loop_
_publ_author_name
'Braunschweig, Holger'
'Ewing, William C.'
'Ferkinghoff, Katharina'
'Hermann, Alexander'
'Kramer, Thomas'
'Shang, Rong'
'Siedler, Eva'
'Werner, Christine'

_publ_section_title
;
 Activation of boryl-, borylene and metalloborylene complexes by
 isonitriles.
;
_journal_issue 65
_journal_name_full 'Chemical communications (Cambridge, England)'
_journal_page_first 13032
_journal_page_last 13035
_journal_paper_doi 10.1039/c5cc04712a
_journal_volume 51
_journal_year 2015
_chemical_absolute_configuration difmap
_chemical_formula_moiety 'C38 H48 B Cr Fe N3 O7'
_chemical_formula_sum 'C38 H48 B Cr Fe N3 O7'
_chemical_formula_weight 777.45
_chemical_name_systematic
;
 ?
;
_space_group_crystal_system monoclinic
_space_group_IT_number 4
_space_group_name_Hall 'P 2yb'
_space_group_name_H-M_alt 'P 1 21 1'
_symmetry_space_group_name_Hall 'P 2yb'
_symmetry_space_group_name_H-M 'P 1 21 1'
_atom_sites_solution_hydrogens geom
_atom_sites_solution_primary
;
 Refinement of F^2^ against ALL reflections.  The weighted R-factor wR and
 goodness of fit S are based on F^2^, conventional R-factors R are based
 on F, with F set to zero for negative F^2^. The threshold expression of
 F^2^ > 2sigma(F^2^) is used only for calculating R-factors(gt) etc. and is
 not relevant to the choice of reflections for refinement.  R-factors based
 on F^2^ are statistically about twice as large as those based on F, and R-
 factors based on ALL data will be even larger.
;
_audit_creation_method SHELXL-2014
_audit_update_record
;
2015-04-21 deposited with the CCDC.
2015-07-08 downloaded from the CCDC.
;
_cell_angle_alpha 90
_cell_angle_beta 96.230(9)
_cell_angle_gamma 90
_cell_formula_units_Z 4
_cell_length_a 10.800(3)
_cell_length_b 18.449(6)
_cell_length_c 19.691(6)
_cell_measurement_reflns_used 9262
_cell_measurement_temperature 100(2)
_cell_measurement_theta_max 26.77
_cell_measurement_theta_min 2.34
_cell_volume 3900(2)
_computing_cell_refinement 'Saint+ ver. V8.34A (Bruker AXS)'
_computing_data_collection 'APEX2 ver. 2014.9 (Bruker AXS)'
_computing_data_reduction 'Saint+ ver. V8.34A (Bruker AXS)'
_computing_molecular_graphics 'ShelXLe (Huebschle et all, 2011)'
_computing_publication_material 'SHELXL-2014 (Sheldrick, 2014)'
_computing_structure_refinement 'SHELXL-2014 (Sheldrick, 2014)'
_computing_structure_solution 'SHELXT (Sheldrick, 2012)'
_diffrn_ambient_temperature 100(2)
_diffrn_detector 'CCD area detector (Apex2)'
_diffrn_detector_area_resol_mean 8.333
_diffrn_measured_fraction_theta_full 1.000
_diffrn_measured_fraction_theta_max 0.997
_diffrn_measurement_device_type 'Bruker X8-APEX II'
_diffrn_measurement_method '\f and \w scans'
_diffrn_radiation_type MoK\a
_diffrn_radiation_wavelength 0.71073
_diffrn_reflns_av_R_equivalents 0.0380
_diffrn_reflns_av_unetI/netI 0.0288
_diffrn_reflns_Laue_measured_fraction_full 1.000
_diffrn_reflns_Laue_measured_fraction_max 0.997
_diffrn_reflns_limit_h_max 13
_diffrn_reflns_limit_h_min -13
_diffrn_reflns_limit_k_max 23
_diffrn_reflns_limit_k_min -23
_diffrn_reflns_limit_l_max 24
_diffrn_reflns_limit_l_min -24
_diffrn_reflns_number 76060
_diffrn_reflns_point_group_measured_fraction_full 1.000
_diffrn_reflns_point_group_measured_fraction_max 0.997
_diffrn_reflns_theta_full 26.000
_diffrn_reflns_theta_max 26.767
_diffrn_reflns_theta_min 1.517
_diffrn_source 'rotating-anode (Nonius FR-591)'
_exptl_absorpt_coefficient_mu 0.700
_exptl_absorpt_correction_T_max 0.7454
_exptl_absorpt_correction_T_min 0.6592
_exptl_absorpt_correction_type multi-scan
_exptl_absorpt_process_details 'SadAbs 2014/4 (Bruker AXS)'
_exptl_crystal_colour yellow
_exptl_crystal_density_diffrn 1.324
_exptl_crystal_description block
_exptl_crystal_F_000 1632
_exptl_crystal_recrystallization_method 'Re-crystallisation from solvent: '
_exptl_crystal_size_max 0.800
_exptl_crystal_size_mid 0.400
_exptl_crystal_size_min 0.300
_refine_diff_density_max 0.446
_refine_diff_density_min -0.194
_refine_diff_density_rms 0.042
_refine_ls_abs_structure_details
;
 Refined as an inversion twin.
;
_refine_ls_abs_structure_Flack 0.142(7)
_refine_ls_extinction_method none
_refine_ls_goodness_of_fit_ref 1.003
_refine_ls_hydrogen_treatment constr
_refine_ls_matrix_type full
_refine_ls_number_parameters 930
_refine_ls_number_reflns 16544
_refine_ls_number_restraints 1
_refine_ls_restrained_S_all 1.003
_refine_ls_R_factor_all 0.0238
_refine_ls_R_factor_gt 0.0231
_refine_ls_shift/su_max 0.001
_refine_ls_shift/su_mean 0.000
_refine_ls_structure_factor_coef Fsqd
_refine_ls_weighting_details 'w=1/[\s^2^(Fo^2^)+(0.0366P)^2^+0.5893P] where P=(Fo^2^+2Fc^2^)/3'
_refine_ls_weighting_scheme calc
_refine_ls_wR_factor_gt 0.0606
_refine_ls_wR_factor_ref 0.0610
_reflns_Friedel_coverage 0.938
_reflns_Friedel_fraction_full 1.000
_reflns_Friedel_fraction_max 0.997
_reflns_number_gt 16158
_reflns_number_total 16544
_reflns_threshold_expression 'I > 2\s(I)'
_cod_data_source_file c5cc04712a2.cif
_cod_data_source_block 6
_cod_database_code 7117602
_shelx_space_group_comment
;
The symmetry employed for this shelxl refinement is uniquely defined
by the following loop, which should always be used as a source of
symmetry information in preference to the above space-group names.
They are only intended as comments.
;
_shelx_estimated_absorpt_t_min 0.604
_shelx_estimated_absorpt_t_max 0.817
_shelxl_version_number 2014-2

loop_
_space_group_symop_operation_xyz
'x, y, z'
'-x, y+1/2, -z'

loop_
_atom_site_label
_atom_site_type_symbol
_atom_site_fract_x
_atom_site_fract_y
_atom_site_fract_z
_atom_site_U_iso_or_equiv
_atom_site_adp_type
_atom_site_occupancy
_atom_site_site_symmetry_order
_atom_site_calc_flag
_atom_site_refinement_flags_posn
_atom_site_refinement_flags_adp
N4 N 0.80058(16) 0.72148(10) 0.28000(9) 0.0136(4) Uani 1 1 d . .
N5 N 0.85506(17) 0.67041(10) 0.41188(9) 0.0140(4) Uani 1 1 d . .
N6 N 0.61151(16) 0.56956(11) 0.35471(9) 0.0157(4) Uani 1 1 d . .
Fe1 Fe 0.83060(3) 0.13614(2) 0.17539(2) 0.01329(7) Uani 1 1 d . .
N1 N 0.67588(16) 0.26116(11) 0.21347(9) 0.0139(4) Uani 1 1 d . .
B1 B 0.7134(2) 0.31027(14) 0.15825(12) 0.0135(5) Uani 1 1 d . .
C1 C 0.75298(19) 0.22946(12) 0.17719(11) 0.0130(4) Uani 1 1 d . .
Cr1 Cr 0.72051(3) 0.46747(2) 0.00471(2) 0.01479(8) Uani 1 1 d . .
Fe2 Fe 0.64975(3) 0.85724(2) 0.29996(2) 0.01277(7) Uani 1 1 d . .
C2 C 0.78321(19) 0.38610(12) 0.15104(11) 0.0139(4) Uani 1 1 d . .
N2 N 0.86633(17) 0.43031(11) 0.17678(9) 0.0165(4) Uani 1 1 d . .
B2 B 0.7667(2) 0.68759(14) 0.34514(12) 0.0139(5) Uani 1 1 d . .
Cr2 Cr 0.78164(3) 0.55872(2) 0.52256(2) 0.01430(8) Uani 1 1 d . .
C31 C 0.52235(19) 0.31358(13) 0.04887(11) 0.0149(4) Uani 1 1 d . .
H31 H 0.5278 0.3330 0.0019 0.018 Uiso 1 1 calc R U
C32 C 0.4007(2) 0.34077(13) 0.07361(11) 0.0176(5) Uani 1 1 d . .
H32A H 0.4008 0.3944 0.0748 0.021 Uiso 1 1 calc R U
H32B H 0.3942 0.3228 0.1205 0.021 Uiso 1 1 calc R U
C33 C 0.2888(2) 0.31387(15) 0.02543(13) 0.0223(5) Uani 1 1 d . .
H33A H 0.2106 0.3299 0.0428 0.027 Uiso 1 1 calc R U
H33B H 0.2918 0.3353 -0.0205 0.027 Uiso 1 1 calc R U
C34 C 0.2896(2) 0.23105(16) 0.02004(15) 0.0285(6) Uani 1 1 d . .
H34A H 0.2769 0.2098 0.0649 0.034 Uiso 1 1 calc R U
H34B H 0.2200 0.2152 -0.0135 0.034 Uiso 1 1 calc R U
C35 C 0.4121(2) 0.20355(15) -0.00201(14) 0.0278(6) Uani 1 1 d . .
H35A H 0.4198 0.2197 -0.0493 0.033 Uiso 1 1 calc R U
H35B H 0.4124 0.1499 -0.0015 0.033 Uiso 1 1 calc R U
C36 C 0.5229(2) 0.23170(14) 0.04539(13) 0.0233(5) Uani 1 1 d . .
H36A H 0.5197 0.2116 0.0918 0.028 Uiso 1 1 calc R U
H36B H 0.6013 0.2151 0.0286 0.028 Uiso 1 1 calc R U
C40 C 0.8786(2) 0.10993(13) 0.07623(11) 0.0166(4) Uani 1 1 d . .
C41 C 0.9166(2) 0.05253(14) 0.12407(12) 0.0202(5) Uani 1 1 d . .
C42 C 1.0028(2) 0.08257(15) 0.17527(12) 0.0225(5) Uani 1 1 d . .
C43 C 1.0169(2) 0.15882(14) 0.16100(12) 0.0197(5) Uani 1 1 d . .
C44 C 0.9421(2) 0.17416(13) 0.09890(11) 0.0159(4) Uani 1 1 d . .
C45 C 0.7983(2) 0.09997(15) 0.00962(12) 0.0228(5) Uani 1 1 d . .
H45A H 0.7597 0.1463 -0.0048 0.034 Uiso 1 1 calc R U
H45B H 0.7332 0.0642 0.0154 0.034 Uiso 1 1 calc R U
H45C H 0.8497 0.0829 -0.0252 0.034 Uiso 1 1 calc R U
C46 C 0.8773(3) -0.02528(15) 0.11719(15) 0.0321(6) Uani 1 1 d . .
H46A H 0.9367 -0.0521 0.0925 0.048 Uiso 1 1 calc R U
H46B H 0.7941 -0.0282 0.0919 0.048 Uiso 1 1 calc R U
H46C H 0.8753 -0.0465 0.1627 0.048 Uiso 1 1 calc R U
C47 C 1.0751(3) 0.04196(19) 0.23271(15) 0.0367(7) Uani 1 1 d . .
H47A H 1.0253 0.0012 0.2464 0.055 Uiso 1 1 calc R U
H47B H 1.0947 0.0746 0.2717 0.055 Uiso 1 1 calc R U
H47C H 1.1527 0.0236 0.2175 0.055 Uiso 1 1 calc R U
C48 C 1.1052(2) 0.20986(19) 0.20109(14) 0.0334(7) Uani 1 1 d . .
H48A H 1.1879 0.2057 0.1854 0.050 Uiso 1 1 calc R U
H48B H 1.1104 0.1975 0.2497 0.050 Uiso 1 1 calc R U
H48C H 1.0748 0.2597 0.1944 0.050 Uiso 1 1 calc R U
C49 C 0.9343(2) 0.24562(14) 0.06249(12) 0.0209(5) Uani 1 1 d . .
H49A H 0.9939 0.2463 0.0283 0.031 Uiso 1 1 calc R U
H49B H 0.9541 0.2847 0.0956 0.031 Uiso 1 1 calc R U
H49C H 0.8498 0.2525 0.0398 0.031 Uiso 1 1 calc R U
C50 C 0.6804(2) 0.09706(13) 0.16376(12) 0.0188(5) Uani 1 1 d . .
O50 O 0.58204(17) 0.07309(11) 0.15574(9) 0.0293(4) Uani 1 1 d . .
C51 C 0.8499(2) 0.13256(14) 0.26607(12) 0.0196(5) Uani 1 1 d . .
O51 O 0.86659(17) 0.12988(12) 0.32384(9) 0.0300(4) Uani 1 1 d . .
C52 C 0.7195(2) 0.38524(14) -0.05197(12) 0.0206(5) Uani 1 1 d . .
O52 O 0.71794(18) 0.33342(11) -0.08447(10) 0.0315(4) Uani 1 1 d . .
C53 C 0.8970(2) 0.45927(16) 0.02569(12) 0.0245(5) Uani 1 1 d . .
O53 O 1.00275(17) 0.45494(14) 0.03615(10) 0.0403(5) Uani 1 1 d . .
C54 C 0.7393(2) 0.53241(14) -0.06652(12) 0.0200(5) Uani 1 1 d . .
O54 O 0.74558(17) 0.57223(11) -0.11090(9) 0.0284(4) Uani 1 1 d . .
C55 C 0.7214(2) 0.54285(13) 0.07077(12) 0.0183(5) Uani 1 1 d . .
O55 O 0.72075(17) 0.58851(10) 0.10972(9) 0.0254(4) Uani 1 1 d . .
C56 C 0.5466(2) 0.47589(13) -0.01540(11) 0.0184(5) Uani 1 1 d . .
C61 C 0.8631(2) 0.72103(13) 0.21661(11) 0.0146(4) Uani 1 1 d . .
H61 H 0.7976 0.7236 0.1767 0.018 Uiso 1 1 calc R U
C62 C 0.9479(2) 0.78704(13) 0.21424(12) 0.0197(5) Uani 1 1 d . .
H62A H 1.0100 0.7873 0.2551 0.024 Uiso 1 1 calc R U
H62B H 0.8977 0.8319 0.2148 0.024 Uiso 1 1 calc R U
C63 C 1.0152(2) 0.78553(14) 0.14972(13) 0.0233(5) Uani 1 1 d . .
H63A H 0.9534 0.7902 0.1090 0.028 Uiso 1 1 calc R U
H63B H 1.0730 0.8272 0.1503 0.028 Uiso 1 1 calc R U
C64 C 1.0879(2) 0.71521(14) 0.14511(13) 0.0223(5) Uani 1 1 d . .
H64A H 1.1549 0.7127 0.1836 0.027 Uiso 1 1 calc R U
H64B H 1.1273 0.7146 0.1020 0.027 Uiso 1 1 calc R U
C65 C 1.0029(2) 0.64925(13) 0.14739(11) 0.0179(5) Uani 1 1 d . .
H65A H 1.0531 0.6044 0.1468 0.022 Uiso 1 1 calc R U
H65B H 0.9411 0.6491 0.1064 0.022 Uiso 1 1 calc R U
C66 C 0.9347(2) 0.65035(12) 0.21183(11) 0.0157(4) Uani 1 1 d . .
H66A H 0.8761 0.6090 0.2107 0.019 Uiso 1 1 calc R U
H66B H 0.9959 0.6450 0.2527 0.019 Uiso 1 1 calc R U
C71 C 0.9705(2) 0.70114(13) 0.44535(11) 0.0154(4) Uani 1 1 d . .
H71 H 0.9868 0.6801 0.4923 0.018 Uiso 1 1 calc R U
C72 C 0.9589(2) 0.78317(14) 0.45117(13) 0.0225(5) Uani 1 1 d . .
H72A H 0.8953 0.7948 0.4821 0.027 Uiso 1 1 calc R U
H72B H 0.9304 0.8035 0.4056 0.027 Uiso 1 1 calc R U
C73 C 1.0826(2) 0.81866(14) 0.47847(13) 0.0231(5) Uani 1 1 d . .
H73A H 1.0726 0.8720 0.4782 0.028 Uiso 1 1 calc R U
H73B H 1.1061 0.8031 0.5262 0.028 Uiso 1 1 calc R U
C74 C 1.1853(2) 0.79803(15) 0.43525(13) 0.0236(5) Uani 1 1 d . .
H74A H 1.2647 0.8204 0.4546 0.028 Uiso 1 1 calc R U
H74B H 1.1648 0.8166 0.3882 0.028 Uiso 1 1 calc R U
C75 C 1.2002(2) 0.71605(15) 0.43332(14) 0.0237(5) Uani 1 1 d . .
H75A H 1.2251 0.6977 0.4801 0.028 Uiso 1 1 calc R U
H75B H 1.2667 0.7033 0.4045 0.028 Uiso 1 1 calc R U
C76 C 1.0775(2) 0.68018(14) 0.40427(12) 0.0202(5) Uani 1 1 d . .
H76A H 1.0569 0.6952 0.3561 0.024 Uiso 1 1 calc R U
H76B H 1.0878 0.6269 0.4052 0.024 Uiso 1 1 calc R U
C81 C 0.5329(2) 0.57860(13) 0.28956(11) 0.0164(4) Uani 1 1 d . .
H81 H 0.5456 0.6282 0.2711 0.020 Uiso 1 1 calc R U
C82 C 0.3966(2) 0.56960(14) 0.30285(12) 0.0200(5) Uani 1 1 d . .
H82A H 0.3858 0.5222 0.3250 0.024 Uiso 1 1 calc R U
H82B H 0.3743 0.6081 0.3344 0.024 Uiso 1 1 calc R U
C83 C 0.3095(2) 0.57385(15) 0.23620(13) 0.0234(5) Uani 1 1 d . .
H83A H 0.2227 0.5656 0.2461 0.028 Uiso 1 1 calc R U
H83B H 0.3143 0.6230 0.2164 0.028 Uiso 1 1 calc R U
C84 C 0.3437(2) 0.51789(16) 0.18447(13) 0.0252(5) Uani 1 1 d . .
H84A H 0.2892 0.5239 0.1411 0.030 Uiso 1 1 calc R U
H84B H 0.3308 0.4685 0.2020 0.030 Uiso 1 1 calc R U
C85 C 0.4797(2) 0.52714(16) 0.17156(12) 0.0249(5) Uani 1 1 d . .
H85A H 0.4906 0.5748 0.1500 0.030 Uiso 1 1 calc R U
H85B H 0.5020 0.4891 0.1396 0.030 Uiso 1 1 calc R U
C86 C 0.5671(2) 0.52207(14) 0.23814(12) 0.0197(5) Uani 1 1 d . .
H86A H 0.5614 0.4730 0.2579 0.024 Uiso 1 1 calc R U
H86B H 0.6541 0.5298 0.2283 0.024 Uiso 1 1 calc R U
C90 C 0.5909(2) 0.89442(13) 0.39364(11) 0.0170(5) Uani 1 1 d . .
C91 C 0.5308(2) 0.82762(13) 0.37606(11) 0.0149(4) Uani 1 1 d . .
C92 C 0.4613(2) 0.83590(13) 0.31037(11) 0.0165(5) Uani 1 1 d . .
C93 C 0.4747(2) 0.90975(14) 0.28923(11) 0.0176(5) Uani 1 1 d . .
C94 C 0.5551(2) 0.94567(13) 0.33959(12) 0.0185(5) Uani 1 1 d . .
C95 C 0.6653(2) 0.91169(15) 0.46077(12) 0.0237(5) Uani 1 1 d . .
H95A H 0.6108 0.9341 0.4915 0.036 Uiso 1 1 calc R U
H95B H 0.7326 0.9453 0.4531 0.036 Uiso 1 1 calc R U
H95C H 0.7008 0.8669 0.4814 0.036 Uiso 1 1 calc R U
C96 C 0.5376(2) 0.76112(13) 0.41978(12) 0.0186(5) Uani 1 1 d . .
H96A H 0.6226 0.7553 0.4421 0.028 Uiso 1 1 calc R U
H96B H 0.5149 0.7186 0.3913 0.028 Uiso 1 1 calc R U
H96C H 0.4797 0.7659 0.4546 0.028 Uiso 1 1 calc R U
C97 C 0.3763(2) 0.78090(16) 0.27358(12) 0.0248(5) Uani 1 1 d . .
H97A H 0.4056 0.7320 0.2866 0.037 Uiso 1 1 calc R U
H97B H 0.3764 0.7872 0.2242 0.037 Uiso 1 1 calc R U
H97C H 0.2916 0.7876 0.2860 0.037 Uiso 1 1 calc R U
C98 C 0.4062(2) 0.94366(16) 0.22648(13) 0.0269(6) Uani 1 1 d . .
H98A H 0.3208 0.9552 0.2353 0.040 Uiso 1 1 calc R U
H98B H 0.4042 0.9096 0.1882 0.040 Uiso 1 1 calc R U
H98C H 0.4489 0.9882 0.2152 0.040 Uiso 1 1 calc R U
C99 C 0.5891(3) 1.02468(14) 0.34046(13) 0.0277(6) Uani 1 1 d . .
H99A H 0.5849 1.0428 0.2935 0.042 Uiso 1 1 calc R U
H99B H 0.6739 1.0309 0.3630 0.042 Uiso 1 1 calc R U
H99C H 0.5307 1.0519 0.3655 0.042 Uiso 1 1 calc R U
C100 C 0.7948(2) 0.90316(13) 0.31394(12) 0.0194(5) Uani 1 1 d . .
O100 O 0.88568(17) 0.93459(11) 0.32461(10) 0.0307(4) Uani 1 1 d . .
C101 C 0.6413(2) 0.85004(14) 0.21006(12) 0.0190(5) Uani 1 1 d . .
O101 O 0.63055(18) 0.84642(12) 0.15173(9) 0.0321(4) Uani 1 1 d . .
C102 C 0.7667(2) 0.50077(14) 0.59929(12) 0.0208(5) Uani 1 1 d . .
O102 O 0.75821(18) 0.46339(11) 0.64533(8) 0.0291(4) Uani 1 1 d . .
C103 C 0.8252(2) 0.64166(15) 0.57632(11) 0.0201(5) Uani 1 1 d . .
O103 O 0.85164(18) 0.69164(11) 0.60895(9) 0.0308(4) Uani 1 1 d . .
C104 C 0.6115(2) 0.58678(14) 0.51593(12) 0.0205(5) Uani 1 1 d . .
O104 O 0.50896(17) 0.60443(12) 0.51235(9) 0.0311(4) Uani 1 1 d . .
C105 C 0.7326(2) 0.47595(14) 0.46727(11) 0.0196(5) Uani 1 1 d . .
O105 O 0.70161(19) 0.42490(10) 0.43777(9) 0.0303(4) Uani 1 1 d . .
C106 C 0.9538(2) 0.53673(13) 0.52642(12) 0.0201(5) Uani 1 1 d . .
O106 O 1.05849(17) 0.52509(11) 0.53002(10) 0.0312(4) Uani 1 1 d . .
C150 C 0.72950(19) 0.76392(12) 0.31102(11) 0.0137(4) Uani 1 1 d . .
C151 C 0.78777(19) 0.61636(12) 0.43316(11) 0.0137(4) Uani 1 1 d . .
C152 C 0.69671(19) 0.61597(12) 0.36877(11) 0.0129(4) Uani 1 1 d . .
O56 O 0.44132(15) 0.48133(11) -0.02910(10) 0.0292(4) Uani 1 1 d . .
C3 C 0.70168(19) 0.39702(12) 0.08395(11) 0.0134(4) Uani 1 1 d . .
N3 N 0.63077(16) 0.33961(10) 0.09361(9) 0.0129(4) Uani 1 1 d . .
C11 C 0.60993(19) 0.24133(13) 0.27207(11) 0.0143(4) Uani 1 1 d . .
H11 H 0.6221 0.1883 0.2809 0.017 Uiso 1 1 calc R U
C12 C 0.4705(2) 0.25580(16) 0.25607(11) 0.0222(5) Uani 1 1 d . .
H12A H 0.4568 0.3077 0.2449 0.027 Uiso 1 1 calc R U
H12B H 0.4372 0.2269 0.2158 0.027 Uiso 1 1 calc R U
C13 C 0.4015(2) 0.23571(17) 0.31717(12) 0.0255(6) Uani 1 1 d . .
H13A H 0.3122 0.2480 0.3069 0.031 Uiso 1 1 calc R U
H13B H 0.4080 0.1828 0.3251 0.031 Uiso 1 1 calc R U
C14 C 0.4550(2) 0.27564(16) 0.38152(12) 0.0260(5) Uani 1 1 d . .
H14A H 0.4404 0.3283 0.3755 0.031 Uiso 1 1 calc R U
H14B H 0.4120 0.2593 0.4207 0.031 Uiso 1 1 calc R U
C15 C 0.5944(2) 0.26148(15) 0.39662(12) 0.0233(5) Uani 1 1 d . .
H15A H 0.6084 0.2095 0.4072 0.028 Uiso 1 1 calc R U
H15B H 0.6278 0.2899 0.4372 0.028 Uiso 1 1 calc R U
C16 C 0.6637(2) 0.28244(14) 0.33560(11) 0.0202(5) Uani 1 1 d . .
H16A H 0.6557 0.3352 0.3273 0.024 Uiso 1 1 calc R U
H16B H 0.7533 0.2708 0.3458 0.024 Uiso 1 1 calc R U
C21 C 0.9368(2) 0.40718(13) 0.24080(11) 0.0176(5) Uani 1 1 d . .
H21 H 0.9182 0.3551 0.2496 0.021 Uiso 1 1 calc R U
C22 C 1.0759(2) 0.41567(15) 0.23363(12) 0.0215(5) Uani 1 1 d . .
H22A H 1.0986 0.3839 0.1964 0.026 Uiso 1 1 calc R U
H22B H 1.0931 0.4664 0.2212 0.026 Uiso 1 1 calc R U
C24 C 1.1199(3) 0.44195(18) 0.35908(14) 0.0346(7) Uani 1 1 d . .
H24A H 1.1399 0.4934 0.3510 0.041 Uiso 1 1 calc R U
H24B H 1.1690 0.4263 0.4020 0.041 Uiso 1 1 calc R U
C23 C 1.1553(2) 0.39608(17) 0.30006(13) 0.0282(6) Uani 1 1 d . .
H23A H 1.1436 0.3442 0.3104 0.034 Uiso 1 1 calc R U
H23B H 1.2444 0.4038 0.2945 0.034 Uiso 1 1 calc R U
C25 C 0.9814(3) 0.43467(18) 0.36645(13) 0.0320(6) Uani 1 1 d . .
H25A H 0.9595 0.4674 0.4032 0.038 Uiso 1 1 calc R U
H25B H 0.9635 0.3843 0.3798 0.038 Uiso 1 1 calc R U
C26 C 0.9014(2) 0.45336(15) 0.30003(12) 0.0234(5) Uani 1 1 d . .
H26A H 0.8126 0.4453 0.3059 0.028 Uiso 1 1 calc R U
H26B H 0.9123 0.5053 0.2893 0.028 Uiso 1 1 calc R U

loop_
_atom_site_aniso_label
_atom_site_aniso_U_11
_atom_site_aniso_U_22
_atom_site_aniso_U_33
_atom_site_aniso_U_23
_atom_site_aniso_U_13
_atom_site_aniso_U_12
N4 0.0130(8) 0.0146(10) 0.0135(8) 0.0000(7) 0.0021(7) -0.0004(7)
N5 0.0142(8) 0.0140(9) 0.0135(8) -0.0002(7) 0.0005(7) -0.0009(7)
N6 0.0144(8) 0.0164(10) 0.0163(9) 0.0009(7) 0.0020(7) 0.0000(7)
Fe1 0.01316(14) 0.01394(16) 0.01317(14) 0.00290(12) 0.00325(11) 0.00210(12)
N1 0.0123(8) 0.0145(9) 0.0149(9) 0.0020(7) 0.0013(7) -0.0010(7)
B1 0.0114(10) 0.0160(13) 0.0130(11) 0.0001(9) 0.0013(9) -0.0003(9)
C1 0.0119(9) 0.0136(11) 0.0132(9) 0.0018(8) 0.0001(8) -0.0011(8)
Cr1 0.01437(16) 0.01643(19) 0.01364(16) 0.00305(14) 0.00183(12) -0.00007(14)
Fe2 0.01306(14) 0.01375(16) 0.01180(14) 0.00087(12) 0.00266(11) 0.00018(12)
C2 0.0122(9) 0.0145(11) 0.0155(10) 0.0000(8) 0.0033(8) 0.0016(8)
N2 0.0151(9) 0.0186(10) 0.0153(9) 0.0024(8) -0.0004(7) -0.0011(8)
B2 0.0120(10) 0.0155(12) 0.0138(11) -0.0009(9) -0.0006(9) -0.0001(9)
Cr2 0.01736(16) 0.01499(18) 0.01059(15) 0.00060(14) 0.00174(13) 0.00019(14)
C31 0.0132(9) 0.0170(12) 0.0138(10) 0.0001(8) -0.0018(8) -0.0002(8)
C32 0.0143(10) 0.0193(12) 0.0190(10) -0.0007(9) 0.0015(8) 0.0003(9)
C33 0.0139(10) 0.0272(14) 0.0251(12) 0.0011(10) -0.0019(9) -0.0019(9)
C34 0.0220(12) 0.0270(15) 0.0342(14) 0.0012(11) -0.0077(10) -0.0094(10)
C35 0.0307(13) 0.0177(13) 0.0323(14) -0.0056(11) -0.0087(11) -0.0029(11)
C36 0.0193(11) 0.0191(13) 0.0295(13) -0.0034(10) -0.0061(10) 0.0014(10)
C40 0.0170(10) 0.0167(11) 0.0172(11) 0.0016(9) 0.0070(9) 0.0026(9)
C41 0.0223(11) 0.0175(12) 0.0230(11) 0.0055(10) 0.0120(9) 0.0071(9)
C42 0.0183(11) 0.0308(14) 0.0199(11) 0.0083(10) 0.0086(9) 0.0110(10)
C43 0.0113(10) 0.0290(14) 0.0193(11) 0.0006(10) 0.0038(9) 0.0013(9)
C44 0.0130(10) 0.0183(12) 0.0176(10) 0.0021(9) 0.0075(8) 0.0016(9)
C45 0.0245(12) 0.0253(14) 0.0188(11) -0.0020(10) 0.0042(9) -0.0040(10)
C46 0.0457(16) 0.0158(13) 0.0380(14) 0.0032(11) 0.0195(12) 0.0064(12)
C47 0.0259(13) 0.055(2) 0.0307(14) 0.0216(14) 0.0086(11) 0.0200(13)
C48 0.0202(12) 0.054(2) 0.0251(13) -0.0049(13) 0.0001(10) -0.0100(12)
C49 0.0222(12) 0.0189(12) 0.0228(11) 0.0040(9) 0.0089(9) -0.0013(10)
C50 0.0242(12) 0.0170(12) 0.0161(11) 0.0007(9) 0.0060(9) 0.0018(10)
O50 0.0257(9) 0.0351(11) 0.0274(9) -0.0019(8) 0.0043(7) -0.0116(8)
C51 0.0179(10) 0.0202(12) 0.0210(12) 0.0046(10) 0.0040(8) 0.0032(10)
O51 0.0304(9) 0.0427(12) 0.0167(9) 0.0073(8) 0.0020(7) 0.0064(9)
C52 0.0197(11) 0.0250(13) 0.0179(11) 0.0048(10) 0.0052(9) 0.0055(10)
O52 0.0349(10) 0.0302(11) 0.0307(10) -0.0084(9) 0.0096(8) 0.0076(8)
C53 0.0218(12) 0.0314(15) 0.0207(11) 0.0089(11) 0.0045(9) -0.0009(11)
O53 0.0185(9) 0.0691(17) 0.0339(10) 0.0140(11) 0.0051(8) 0.0007(9)
C54 0.0197(11) 0.0220(13) 0.0189(11) 0.0003(10) 0.0043(9) -0.0010(9)
O54 0.0368(10) 0.0261(10) 0.0234(9) 0.0087(8) 0.0088(8) -0.0013(8)
C55 0.0181(11) 0.0189(13) 0.0171(11) 0.0071(9) -0.0018(8) -0.0016(9)
O55 0.0308(9) 0.0211(9) 0.0228(9) -0.0008(8) -0.0042(7) -0.0025(7)
C56 0.0234(12) 0.0149(12) 0.0172(10) 0.0038(9) 0.0030(9) 0.0006(9)
C61 0.0148(10) 0.0169(12) 0.0125(10) 0.0014(8) 0.0034(8) 0.0002(9)
C62 0.0218(11) 0.0137(11) 0.0252(12) 0.0002(9) 0.0097(9) 0.0015(9)
C63 0.0256(12) 0.0190(13) 0.0277(12) 0.0046(10) 0.0139(10) 0.0004(10)
C64 0.0189(11) 0.0246(13) 0.0249(12) -0.0015(10) 0.0091(9) -0.0005(10)
C65 0.0185(10) 0.0194(13) 0.0163(10) -0.0017(9) 0.0034(8) 0.0034(9)
C66 0.0179(10) 0.0152(12) 0.0137(10) 0.0006(8) 0.0006(8) -0.0001(8)
C71 0.0142(10) 0.0186(12) 0.0125(10) -0.0023(9) -0.0022(8) -0.0003(9)
C72 0.0174(11) 0.0192(13) 0.0299(13) -0.0063(10) -0.0020(9) 0.0014(9)
C73 0.0213(11) 0.0174(12) 0.0291(13) -0.0074(10) -0.0044(10) 0.0004(9)
C74 0.0195(11) 0.0259(14) 0.0245(12) -0.0028(10) -0.0013(9) -0.0082(10)
C75 0.0140(10) 0.0261(14) 0.0308(13) -0.0104(11) 0.0021(9) -0.0030(9)
C76 0.0157(10) 0.0201(13) 0.0248(12) -0.0073(10) 0.0021(9) -0.0011(9)
C81 0.0148(10) 0.0179(12) 0.0159(10) 0.0011(9) -0.0016(8) -0.0014(9)
C82 0.0154(10) 0.0207(13) 0.0236(11) -0.0035(10) 0.0013(9) -0.0004(9)
C83 0.0146(10) 0.0261(14) 0.0283(12) -0.0028(10) -0.0027(9) -0.0012(10)
C84 0.0213(12) 0.0297(14) 0.0230(12) -0.0046(11) -0.0049(9) -0.0035(10)
C85 0.0230(12) 0.0321(14) 0.0190(11) -0.0054(10) -0.0008(9) -0.0015(11)
C86 0.0163(10) 0.0232(13) 0.0191(11) -0.0013(10) -0.0005(8) 0.0006(9)
C90 0.0163(10) 0.0207(12) 0.0146(10) -0.0011(9) 0.0052(8) 0.0010(9)
C91 0.0125(9) 0.0190(12) 0.0139(10) 0.0002(9) 0.0044(8) 0.0021(8)
C92 0.0127(9) 0.0223(12) 0.0150(10) 0.0006(9) 0.0033(8) 0.0028(8)
C93 0.0151(10) 0.0227(12) 0.0155(10) 0.0014(9) 0.0043(8) 0.0056(9)
C94 0.0210(11) 0.0185(12) 0.0174(10) 0.0000(9) 0.0080(9) 0.0048(9)
C95 0.0282(12) 0.0274(14) 0.0157(11) -0.0045(10) 0.0029(9) -0.0044(11)
C96 0.0183(10) 0.0206(12) 0.0180(11) 0.0034(9) 0.0063(9) 0.0007(9)
C97 0.0205(11) 0.0326(15) 0.0212(11) -0.0026(11) 0.0017(9) -0.0072(10)
C98 0.0255(12) 0.0347(16) 0.0205(12) 0.0075(11) 0.0026(10) 0.0106(11)
C99 0.0433(15) 0.0166(12) 0.0252(12) -0.0023(10) 0.0128(11) 0.0017(11)
C100 0.0219(11) 0.0164(12) 0.0206(11) 0.0016(9) 0.0060(9) -0.0005(10)
O100 0.0247(9) 0.0299(11) 0.0383(11) -0.0049(9) 0.0065(8) -0.0111(8)
C101 0.0198(11) 0.0191(12) 0.0189(11) 0.0039(9) 0.0053(8) 0.0039(9)
O101 0.0377(10) 0.0437(13) 0.0155(8) 0.0014(8) 0.0052(7) 0.0112(9)
C102 0.0222(11) 0.0240(13) 0.0157(11) -0.0023(10) -0.0003(9) -0.0043(10)
O102 0.0385(10) 0.0313(11) 0.0173(8) 0.0061(8) 0.0023(7) -0.0120(9)
C103 0.0209(11) 0.0234(13) 0.0167(10) 0.0004(10) 0.0054(9) 0.0006(10)
O103 0.0358(10) 0.0303(11) 0.0276(9) -0.0134(9) 0.0091(8) -0.0051(9)
C104 0.0241(12) 0.0227(13) 0.0153(10) 0.0025(9) 0.0053(9) 0.0008(10)
O104 0.0246(9) 0.0421(12) 0.0276(10) 0.0044(9) 0.0076(8) 0.0068(8)
C105 0.0243(11) 0.0182(13) 0.0157(10) 0.0049(10) -0.0002(9) 0.0030(10)
O105 0.0439(11) 0.0164(10) 0.0277(9) -0.0007(8) -0.0099(8) 0.0003(8)
C106 0.0265(13) 0.0163(12) 0.0173(11) 0.0012(9) 0.0007(9) 0.0008(10)
O106 0.0226(9) 0.0323(11) 0.0379(11) -0.0004(9) -0.0004(8) 0.0063(8)
C150 0.0126(9) 0.0147(11) 0.0133(9) 0.0007(8) -0.0006(8) -0.0017(8)
C151 0.0148(10) 0.0118(11) 0.0149(10) -0.0010(8) 0.0040(8) 0.0024(8)
C152 0.0129(9) 0.0137(11) 0.0125(10) 0.0003(8) 0.0038(8) 0.0016(8)
O56 0.0184(8) 0.0294(11) 0.0389(10) 0.0095(8) -0.0017(7) 0.0035(7)
C3 0.0130(9) 0.0125(11) 0.0150(10) 0.0002(8) 0.0031(8) 0.0011(8)
N3 0.0125(8) 0.0122(9) 0.0139(8) -0.0015(7) 0.0000(7) 0.0008(7)
C11 0.0136(10) 0.0162(11) 0.0137(10) 0.0027(9) 0.0035(8) -0.0008(8)
C12 0.0146(10) 0.0375(15) 0.0145(10) -0.0003(10) 0.0016(8) -0.0001(10)
C13 0.0144(10) 0.0433(16) 0.0193(11) 0.0012(11) 0.0043(9) -0.0018(11)
C14 0.0285(12) 0.0332(15) 0.0177(11) 0.0009(11) 0.0088(10) 0.0020(11)
C15 0.0270(12) 0.0290(14) 0.0135(10) -0.0008(10) 0.0008(9) -0.0079(11)
C16 0.0208(11) 0.0238(13) 0.0157(10) -0.0010(10) 0.0010(9) -0.0055(9)
C21 0.0168(10) 0.0185(12) 0.0168(10) 0.0040(9) -0.0016(8) -0.0034(9)
C22 0.0177(11) 0.0274(14) 0.0189(11) -0.0001(10) 0.0000(9) -0.0021(10)
C24 0.0288(14) 0.0475(18) 0.0241(13) 0.0010(12) -0.0125(11) -0.0048(12)
C23 0.0161(11) 0.0379(16) 0.0291(13) 0.0062(12) -0.0049(10) -0.0008(10)
C25 0.0307(14) 0.0467(18) 0.0178(12) 0.0003(12) -0.0018(10) -0.0008(12)
C26 0.0214(11) 0.0287(14) 0.0196(11) 0.0011(10) 0.0008(9) 0.0017(10)

loop_
_atom_type_symbol
_atom_type_description
_atom_type_scat_dispersion_real
_atom_type_scat_dispersion_imag
_atom_type_scat_source
C C 0.0033 0.0016 'International Tables Vol C Tables 4.2.6.8 and 6.1.1.4'
H H 0.0000 0.0000 'International Tables Vol C Tables 4.2.6.8 and 6.1.1.4'
B B 0.0013 0.0007 'International Tables Vol C Tables 4.2.6.8 and 6.1.1.4'
N N 0.0061 0.0033 'International Tables Vol C Tables 4.2.6.8 and 6.1.1.4'
O O 0.0106 0.0060 'International Tables Vol C Tables 4.2.6.8 and 6.1.1.4'
Cr Cr 0.3209 0.6236 'International Tables Vol C Tables 4.2.6.8 and 6.1.1.4'
Fe Fe 0.3463 0.8444 'International Tables Vol C Tables 4.2.6.8 and 6.1.1.4'

loop_
_geom_angle_atom_site_label_1
_geom_angle_atom_site_label_2
_geom_angle_atom_site_label_3
_geom_angle
C150 N4 C61 138.4(2)
C150 N4 B2 68.79(16)
C61 N4 B2 152.78(19)
C151 N5 C71 128.23(19)
C151 N5 B2 96.42(17)
C71 N5 B2 135.32(19)
C152 N6 C81 116.86(19)
C50 Fe1 C51 96.96(11)
C50 Fe1 C1 88.38(10)
C51 Fe1 C1 91.07(10)
C50 Fe1 C43 160.28(10)
C51 Fe1 C43 97.65(10)
C1 Fe1 C43 104.50(10)
C50 Fe1 C42 127.34(11)
C51 Fe1 C42 88.64(10)
C1 Fe1 C42 144.04(10)
C43 Fe1 C42 40.17(10)
C50 Fe1 C41 94.89(11)
C51 Fe1 C41 116.34(10)
C1 Fe1 C41 151.65(9)
C43 Fe1 C41 66.69(10)
C42 Fe1 C41 39.02(10)
C50 Fe1 C40 95.73(10)
C51 Fe1 C40 154.10(10)
C1 Fe1 C40 111.79(9)
C43 Fe1 C40 65.81(9)
C42 Fe1 C40 65.77(9)
C41 Fe1 C40 39.87(9)
C50 Fe1 C44 128.27(10)
C51 Fe1 C44 134.76(10)
C1 Fe1 C44 89.95(9)
C43 Fe1 C44 39.00(9)
C42 Fe1 C44 65.79(9)
C41 Fe1 C44 66.03(9)
C40 Fe1 C44 38.70(9)
C1 N1 C11 135.9(2)
C1 N1 B1 68.49(16)
C11 N1 B1 155.6(2)
N1 B1 N3 128.34(18)
N1 B1 C1 49.46(13)
N3 B1 C1 129.10(19)
N1 B1 C2 139.1(2)
N3 B1 C2 81.88(16)
C1 B1 C2 136.41(19)
N1 C1 B1 62.05(15)
N1 C1 Fe1 136.45(17)
B1 C1 Fe1 161.49(16)
C54 Cr1 C52 93.76(11)
C54 Cr1 C56 88.66(10)
C52 Cr1 C56 90.01(10)
C54 Cr1 C55 92.96(11)
C52 Cr1 C55 173.25(10)
C56 Cr1 C55 90.81(10)
C54 Cr1 C53 91.48(10)
C52 Cr1 C53 90.34(11)
C56 Cr1 C53 179.61(12)
C55 Cr1 C53 88.82(11)
C54 Cr1 C3 179.14(10)
C52 Cr1 C3 86.90(10)
C56 Cr1 C3 91.90(9)
C55 Cr1 C3 86.38(9)
C53 Cr1 C3 87.96(10)
C101 Fe2 C100 98.05(11)
C101 Fe2 C150 91.14(10)
C100 Fe2 C150 91.88(10)
C101 Fe2 C92 97.93(10)
C100 Fe2 C92 156.94(10)
C150 Fe2 C92 104.30(9)
C101 Fe2 C93 89.19(10)
C100 Fe2 C93 124.12(11)
C150 Fe2 C93 143.56(9)
C92 Fe2 C93 39.81(9)
C101 Fe2 C94 116.88(10)
C100 Fe2 C94 91.61(11)
C150 Fe2 C94 150.93(9)
C92 Fe2 C94 66.29(9)
C93 Fe2 C94 38.94(9)
C101 Fe2 C90 154.70(10)
C100 Fe2 C90 93.06(10)
C150 Fe2 C90 111.22(9)
C92 Fe2 C90 65.98(9)
C93 Fe2 C90 65.86(9)
C94 Fe2 C90 39.76(9)
C101 Fe2 C91 135.22(10)
C100 Fe2 C91 126.69(10)
C150 Fe2 C91 89.29(9)
C92 Fe2 C91 39.34(8)
C93 Fe2 C91 65.81(9)
C94 Fe2 C91 65.79(9)
C90 Fe2 C91 38.72(9)
N2 C2 C3 125.2(2)
N2 C2 B1 147.1(2)
C3 C2 B1 87.64(16)
C2 N2 C21 115.7(2)
N4 B2 N5 127.88(19)
N4 B2 C150 49.29(13)
N5 B2 C150 129.34(19)
N4 B2 C152 138.5(2)
N5 B2 C152 81.64(16)
C150 B2 C152 137.76(19)
C102 Cr2 C103 92.77(11)
C102 Cr2 C106 90.90(11)
C103 Cr2 C106 88.13(10)
C102 Cr2 C104 92.49(11)
C103 Cr2 C104 89.89(11)
C106 Cr2 C104 176.15(11)
C102 Cr2 C105 87.74(10)
C103 Cr2 C105 178.26(10)
C106 Cr2 C105 93.53(10)
C104 Cr2 C105 88.42(11)
C102 Cr2 C151 174.98(10)
C103 Cr2 C151 91.81(10)
C106 Cr2 C151 91.28(9)
C104 Cr2 C151 85.49(9)
C105 Cr2 C151 87.62(9)
N3 C31 C36 110.30(18)
N3 C31 C32 110.93(18)
C36 C31 C32 110.43(19)
N3 C31 H31 108.4
C36 C31 H31 108.4
C32 C31 H31 108.4
C31 C32 C33 109.99(19)
C31 C32 H32A 109.7
C33 C32 H32A 109.7
C31 C32 H32B 109.7
C33 C32 H32B 109.7
H32A C32 H32B 108.2
C34 C33 C32 110.8(2)
C34 C33 H33A 109.5
C32 C33 H33A 109.5
C34 C33 H33B 109.5
C32 C33 H33B 109.5
H33A C33 H33B 108.1
C35 C34 C33 111.4(2)
C35 C34 H34A 109.4
C33 C34 H34A 109.4
C35 C34 H34B 109.4
C33 C34 H34B 109.4
H34A C34 H34B 108.0
C34 C35 C36 111.1(2)
C34 C35 H35A 109.4
C36 C35 H35A 109.4
C34 C35 H35B 109.4
C36 C35 H35B 109.4
H35A C35 H35B 108.0
C31 C36 C35 111.1(2)
C31 C36 H36A 109.4
C35 C36 H36A 109.4
C31 C36 H36B 109.4
C35 C36 H36B 109.4
H36A C36 H36B 108.0
C44 C40 C41 108.3(2)
C44 C40 C45 126.2(2)
C41 C40 C45 125.1(2)
C44 C40 Fe1 71.26(13)
C41 C40 Fe1 69.47(13)
C45 C40 Fe1 130.79(16)
C42 C41 C40 107.3(2)
C42 C41 C46 126.9(2)
C40 C41 C46 125.8(2)
C42 C41 Fe1 70.19(14)
C40 C41 Fe1 70.66(13)
C46 C41 Fe1 127.37(17)
C41 C42 C43 108.6(2)
C41 C42 C47 126.3(3)
C43 C42 C47 125.0(3)
C41 C42 Fe1 70.79(13)
C43 C42 Fe1 69.87(13)
C47 C42 Fe1 128.33(17)
C44 C43 C42 107.4(2)
C44 C43 C48 126.7(2)
C42 C43 C48 125.6(2)
C44 C43 Fe1 72.06(12)
C42 C43 Fe1 69.96(13)
C48 C43 Fe1 127.99(18)
C40 C44 C43 108.4(2)
C40 C44 C49 125.8(2)
C43 C44 C49 125.8(2)
C40 C44 Fe1 70.04(12)
C43 C44 Fe1 68.94(13)
C49 C44 Fe1 128.08(15)
C40 C45 H45A 109.5
C40 C45 H45B 109.5
H45A C45 H45B 109.5
C40 C45 H45C 109.5
H45A C45 H45C 109.5
H45B C45 H45C 109.5
C41 C46 H46A 109.5
C41 C46 H46B 109.5
H46A C46 H46B 109.5
C41 C46 H46C 109.5
H46A C46 H46C 109.5
H46B C46 H46C 109.5
C42 C47 H47A 109.5
C42 C47 H47B 109.5
H47A C47 H47B 109.5
C42 C47 H47C 109.5
H47A C47 H47C 109.5
H47B C47 H47C 109.5
C43 C48 H48A 109.5
C43 C48 H48B 109.5
H48A C48 H48B 109.5
C43 C48 H48C 109.5
H48A C48 H48C 109.5
H48B C48 H48C 109.5
C44 C49 H49A 109.5
C44 C49 H49B 109.5
H49A C49 H49B 109.5
C44 C49 H49C 109.5
H49A C49 H49C 109.5
H49B C49 H49C 109.5
O50 C50 Fe1 178.6(2)
O51 C51 Fe1 177.6(2)
O52 C52 Cr1 177.4(2)
O53 C53 Cr1 177.9(2)
O54 C54 Cr1 177.1(2)
O55 C55 Cr1 179.1(2)
O56 C56 Cr1 178.5(2)
N4 C61 C66 109.71(18)
N4 C61 C62 110.54(18)
C66 C61 C62 111.73(18)
N4 C61 H61 108.3
C66 C61 H61 108.3
C62 C61 H61 108.3
C61 C62 C63 110.55(19)
C61 C62 H62A 109.5
C63 C62 H62A 109.5
C61 C62 H62B 109.5
C63 C62 H62B 109.5
H62A C62 H62B 108.1
C64 C63 C62 111.0(2)
C64 C63 H63A 109.4
C62 C63 H63A 109.4
C64 C63 H63B 109.4
C62 C63 H63B 109.4
H63A C63 H63B 108.0
C63 C64 C65 111.12(19)
C63 C64 H64A 109.4
C65 C64 H64A 109.4
C63 C64 H64B 109.4
C65 C64 H64B 109.4
H64A C64 H64B 108.0
C64 C65 C66 110.96(19)
C64 C65 H65A 109.4
C66 C65 H65A 109.4
C64 C65 H65B 109.4
C66 C65 H65B 109.4
H65A C65 H65B 108.0
C61 C66 C65 110.76(18)
C61 C66 H66A 109.5
C65 C66 H66A 109.5
C61 C66 H66B 109.5
C65 C66 H66B 109.5
H66A C66 H66B 108.1
N5 C71 C72 110.27(18)
N5 C71 C76 108.68(18)
C72 C71 C76 111.3(2)
N5 C71 H71 108.8
C72 C71 H71 108.8
C76 C71 H71 108.8
C71 C72 C73 112.0(2)
C71 C72 H72A 109.2
C73 C72 H72A 109.2
C71 C72 H72B 109.2
C73 C72 H72B 109.2
H72A C72 H72B 107.9
C74 C73 C72 111.0(2)
C74 C73 H73A 109.4
C72 C73 H73A 109.4
C74 C73 H73B 109.4
C72 C73 H73B 109.4
H73A C73 H73B 108.0
C73 C74 C75 110.4(2)
C73 C74 H74A 109.6
C75 C74 H74A 109.6
C73 C74 H74B 109.6
C75 C74 H74B 109.6
H74A C74 H74B 108.1
C74 C75 C76 110.4(2)
C74 C75 H75A 109.6
C76 C75 H75A 109.6
C74 C75 H75B 109.6
C76 C75 H75B 109.6
H75A C75 H75B 108.1
C71 C76 C75 111.42(19)
C71 C76 H76A 109.3
C75 C76 H76A 109.3
C71 C76 H76B 109.3
C75 C76 H76B 109.3
H76A C76 H76B 108.0
N6 C81 C86 110.08(18)
N6 C81 C82 108.26(18)
C86 C81 C82 110.19(19)
N6 C81 H81 109.4
C86 C81 H81 109.4
C82 C81 H81 109.4
C83 C82 C81 111.11(19)
C83 C82 H82A 109.4
C81 C82 H82A 109.4
C83 C82 H82B 109.4
C81 C82 H82B 109.4
H82A C82 H82B 108.0
C84 C83 C82 111.6(2)
C84 C83 H83A 109.3
C82 C83 H83A 109.3
C84 C83 H83B 109.3
C82 C83 H83B 109.3
H83A C83 H83B 108.0
C83 C84 C85 110.1(2)
C83 C84 H84A 109.6
C85 C84 H84A 109.6
C83 C84 H84B 109.6
C85 C84 H84B 109.6
H84A C84 H84B 108.2
C84 C85 C86 111.4(2)
C84 C85 H85A 109.4
C86 C85 H85A 109.4
C84 C85 H85B 109.4
C86 C85 H85B 109.4
H85A C85 H85B 108.0
C81 C86 C85 110.8(2)
C81 C86 H86A 109.5
C85 C86 H86A 109.5
C81 C86 H86B 109.5
C85 C86 H86B 109.5
H86A C86 H86B 108.1
C91 C90 C94 108.09(19)
C91 C90 C95 125.8(2)
C94 C90 C95 125.7(2)
C91 C90 Fe2 71.34(13)
C94 C90 Fe2 69.73(12)
C95 C90 Fe2 130.41(16)
C90 C91 C92 108.0(2)
C90 C91 C96 125.4(2)
C92 C91 C96 126.6(2)
C90 C91 Fe2 69.93(12)
C92 C91 Fe2 68.73(12)
C96 C91 Fe2 127.92(15)
C91 C92 C93 107.7(2)
C91 C92 C97 126.7(2)
C93 C92 C97 125.2(2)
C91 C92 Fe2 71.93(12)
C93 C92 Fe2 70.45(12)
C97 C92 Fe2 128.78(16)
C94 C93 C92 108.4(2)
C94 C93 C98 126.3(2)
C92 C93 C98 125.2(2)
C94 C93 Fe2 70.68(13)
C92 C93 Fe2 69.74(13)
C98 C93 Fe2 128.82(16)
C93 C94 C90 107.8(2)
C93 C94 C99 126.5(2)
C90 C94 C99 125.5(2)
C93 C94 Fe2 70.38(13)
C90 C94 Fe2 70.51(13)
C99 C94 Fe2 128.63(17)
C90 C95 H95A 109.5
C90 C95 H95B 109.5
H95A C95 H95B 109.5
C90 C95 H95C 109.5
H95A C95 H95C 109.5
H95B C95 H95C 109.5
C91 C96 H96A 109.5
C91 C96 H96B 109.5
H96A C96 H96B 109.5
C91 C96 H96C 109.5
H96A C96 H96C 109.5
H96B C96 H96C 109.5
C92 C97 H97A 109.5
C92 C97 H97B 109.5
H97A C97 H97B 109.5
C92 C97 H97C 109.5
H97A C97 H97C 109.5
H97B C97 H97C 109.5
C93 C98 H98A 109.5
C93 C98 H98B 109.5
H98A C98 H98B 109.5
C93 C98 H98C 109.5
H98A C98 H98C 109.5
H98B C98 H98C 109.5
C94 C99 H99A 109.5
C94 C99 H99B 109.5
H99A C99 H99B 109.5
C94 C99 H99C 109.5
H99A C99 H99C 109.5
H99B C99 H99C 109.5
O100 C100 Fe2 177.2(2)
O101 C101 Fe2 177.0(2)
O102 C102 Cr2 178.0(2)
O103 C103 Cr2 179.8(3)
O104 C104 Cr2 179.2(3)
O105 C105 Cr2 176.0(2)
O106 C106 Cr2 178.0(2)
N4 C150 B2 61.91(15)
N4 C150 Fe2 140.13(17)
B2 C150 Fe2 157.93(16)
N5 C151 C152 93.85(17)
N5 C151 Cr2 136.48(16)
C152 C151 Cr2 129.21(15)
N6 C152 C151 125.2(2)
N6 C152 B2 147.4(2)
C151 C152 B2 87.47(16)
N3 C3 C2 93.34(17)
N3 C3 Cr1 135.71(16)
C2 C3 Cr1 130.34(15)
C3 N3 C31 127.42(19)
C3 N3 B1 96.03(17)
C31 N3 B1 136.09(18)
N1 C11 C16 110.34(18)
N1 C11 C12 110.25(17)
C16 C11 C12 111.21(19)
N1 C11 H11 108.3
C16 C11 H11 108.3
C12 C11 H11 108.3
C13 C12 C11 110.42(19)
C13 C12 H12A 109.6
C11 C12 H12A 109.6
C13 C12 H12B 109.6
C11 C12 H12B 109.6
H12A C12 H12B 108.1
C14 C13 C12 111.4(2)
C14 C13 H13A 109.4
C12 C13 H13A 109.4
C14 C13 H13B 109.4
C12 C13 H13B 109.4
H13A C13 H13B 108.0
C15 C14 C13 110.9(2)
C15 C14 H14A 109.5
C13 C14 H14A 109.5
C15 C14 H14B 109.5
C13 C14 H14B 109.5
H14A C14 H14B 108.0
C14 C15 C16 111.1(2)
C14 C15 H15A 109.4
C16 C15 H15A 109.4
C14 C15 H15B 109.4
C16 C15 H15B 109.4
H15A C15 H15B 108.0
C11 C16 C15 110.06(19)
C11 C16 H16A 109.6
C15 C16 H16A 109.6
C11 C16 H16B 109.6
C15 C16 H16B 109.6
H16A C16 H16B 108.2
N2 C21 C26 110.19(19)
N2 C21 C22 108.33(18)
C26 C21 C22 110.06(19)
N2 C21 H21 109.4
C26 C21 H21 109.4
C22 C21 H21 109.4
C23 C22 C21 111.21(19)
C23 C22 H22A 109.4
C21 C22 H22A 109.4
C23 C22 H22B 109.4
C21 C22 H22B 109.4
H22A C22 H22B 108.0
C23 C24 C25 110.8(2)
C23 C24 H24A 109.5
C25 C24 H24A 109.5
C23 C24 H24B 109.5
C25 C24 H24B 109.5
H24A C24 H24B 108.1
C24 C23 C22 111.0(2)
C24 C23 H23A 109.4
C22 C23 H23A 109.4
C24 C23 H23B 109.4
C22 C23 H23B 109.4
H23A C23 H23B 108.0
C24 C25 C26 111.6(2)
C24 C25 H25A 109.3
C26 C25 H25A 109.3
C24 C25 H25B 109.3
C26 C25 H25B 109.3
H25A C25 H25B 108.0
C21 C26 C25 111.3(2)
C21 C26 H26A 109.4
C25 C26 H26A 109.4
C21 C26 H26B 109.4
C25 C26 H26B 109.4
H26A C26 H26B 108.0

loop_
_geom_bond_atom_site_label_1
_geom_bond_atom_site_label_2
_geom_bond_distance
N4 C150 1.295(3)
N4 C61 1.482(3)
N4 B2 1.507(3)
N5 C151 1.328(3)
N5 C71 1.460(3)
N5 B2 1.571(3)
N6 C152 1.265(3)
N6 C81 1.469(3)
Fe1 C50 1.767(2)
Fe1 C51 1.776(2)
Fe1 C1 1.917(2)
Fe1 C43 2.105(2)
Fe1 C42 2.106(2)
Fe1 C41 2.114(2)
Fe1 C40 2.130(2)
Fe1 C44 2.146(2)
N1 C1 1.294(3)
N1 C11 1.467(3)
N1 B1 1.504(3)
B1 N3 1.569(3)
B1 C1 1.584(3)
B1 C2 1.603(3)
Cr1 C54 1.872(2)
Cr1 C52 1.883(3)
Cr1 C56 1.884(2)
Cr1 C55 1.903(3)
Cr1 C53 1.912(2)
Cr1 C3 2.058(2)
Fe2 C101 1.768(2)
Fe2 C100 1.776(2)
Fe2 C150 1.927(2)
Fe2 C92 2.105(2)
Fe2 C93 2.114(2)
Fe2 C94 2.118(2)
Fe2 C90 2.129(2)
Fe2 C91 2.147(2)
C2 N2 1.276(3)
C2 C3 1.519(3)
N2 C21 1.464(3)
B2 C150 1.593(3)
B2 C152 1.616(3)
Cr2 C102 1.872(3)
Cr2 C103 1.891(3)
Cr2 C106 1.897(3)
Cr2 C104 1.900(2)
Cr2 C105 1.916(3)
Cr2 C151 2.064(2)
C31 N3 1.468(3)
C31 C36 1.512(3)
C31 C32 1.534(3)
C31 H31 1.0000
C32 C33 1.536(3)
C32 H32A 0.9900
C32 H32B 0.9900
C33 C34 1.532(4)
C33 H33A 0.9900
C33 H33B 0.9900
C34 C35 1.523(4)
C34 H34A 0.9900
C34 H34B 0.9900
C35 C36 1.527(3)
C35 H35A 0.9900
C35 H35B 0.9900
C36 H36A 0.9900
C36 H36B 0.9900
C40 C44 1.417(3)
C40 C41 1.447(3)
C40 C45 1.503(3)
C41 C42 1.409(4)
C41 C46 1.499(4)
C42 C43 1.446(4)
C42 C47 1.503(3)
C43 C44 1.419(3)
C43 C48 1.502(4)
C44 C49 1.499(3)
C45 H45A 0.9800
C45 H45B 0.9800
C45 H45C 0.9800
C46 H46A 0.9800
C46 H46B 0.9800
C46 H46C 0.9800
C47 H47A 0.9800
C47 H47B 0.9800
C47 H47C 0.9800
C48 H48A 0.9800
C48 H48B 0.9800
C48 H48C 0.9800
C49 H49A 0.9800
C49 H49B 0.9800
C49 H49C 0.9800
C50 O50 1.146(3)
C51 O51 1.133(3)
C52 O52 1.150(3)
C53 O53 1.142(3)
C54 O54 1.149(3)
C55 O55 1.140(3)
C56 O56 1.144(3)
C61 C66 1.524(3)
C61 C62 1.528(3)
C61 H61 1.0000
C62 C63 1.531(3)
C62 H62A 0.9900
C62 H62B 0.9900
C63 C64 1.525(4)
C63 H63A 0.9900
C63 H63B 0.9900
C64 C65 1.528(3)
C64 H64A 0.9900
C64 H64B 0.9900
C65 C66 1.535(3)
C65 H65A 0.9900
C65 H65B 0.9900
C66 H66A 0.9900
C66 H66B 0.9900
C71 C72 1.524(3)
C71 C76 1.531(3)
C71 H71 1.0000
C72 C73 1.532(3)
C72 H72A 0.9900
C72 H72B 0.9900
C73 C74 1.517(3)
C73 H73A 0.9900
C73 H73B 0.9900
C74 C75 1.522(4)
C74 H74A 0.9900
C74 H74B 0.9900
C75 C76 1.535(3)
C75 H75A 0.9900
C75 H75B 0.9900
C76 H76A 0.9900
C76 H76B 0.9900
C81 C86 1.526(3)
C81 C82 1.533(3)
C81 H81 1.0000
C82 C83 1.531(3)
C82 H82A 0.9900
C82 H82B 0.9900
C83 C84 1.524(4)
C83 H83A 0.9900
C83 H83B 0.9900
C84 C85 1.527(3)
C84 H84A 0.9900
C84 H84B 0.9900
C85 C86 1.533(3)
C85 H85A 0.9900
C85 H85B 0.9900
C86 H86A 0.9900
C86 H86B 0.9900
C90 C91 1.418(3)
C90 C94 1.444(3)
C90 C95 1.505(3)
C91 C92 1.432(3)
C91 C96 1.496(3)
C92 C93 1.436(3)
C92 C97 1.501(3)
C93 C94 1.411(3)
C93 C98 1.506(3)
C94 C99 1.503(4)
C95 H95A 0.9800
C95 H95B 0.9800
C95 H95C 0.9800
C96 H96A 0.9800
C96 H96B 0.9800
C96 H96C 0.9800
C97 H97A 0.9800
C97 H97B 0.9800
C97 H97C 0.9800
C98 H98A 0.9800
C98 H98B 0.9800
C98 H98C 0.9800
C99 H99A 0.9800
C99 H99B 0.9800
C99 H99C 0.9800
C100 O100 1.140(3)
C101 O101 1.144(3)
C102 O102 1.150(3)
C103 O103 1.142(3)
C104 O104 1.149(3)
C105 O105 1.138(3)
C106 O106 1.145(3)
C151 C152 1.518(3)
C3 N3 1.333(3)
C11 C16 1.523(3)
C11 C12 1.528(3)
C11 H11 1.0000
C12 C13 1.528(3)
C12 H12A 0.9900
C12 H12B 0.9900
C13 C14 1.524(4)
C13 H13A 0.9900
C13 H13B 0.9900
C14 C15 1.524(4)
C14 H14A 0.9900
C14 H14B 0.9900
C15 C16 1.533(3)
C15 H15A 0.9900
C15 H15B 0.9900
C16 H16A 0.9900
C16 H16B 0.9900
C21 C26 1.526(3)
C21 C22 1.532(3)
C21 H21 1.0000
C22 C23 1.528(3)
C22 H22A 0.9900
C22 H22B 0.9900
C24 C23 1.520(4)
C24 C25 1.524(4)
C24 H24A 0.9900
C24 H24B 0.9900
C23 H23A 0.9900
C23 H23B 0.9900
C25 C26 1.527(3)
C25 H25A 0.9900
C25 H25B 0.9900
C26 H26A 0.9900
C26 H26B 0.9900

loop_
_geom_torsion_atom_site_label_1
_geom_torsion_atom_site_label_2
_geom_torsion_atom_site_label_3
_geom_torsion_atom_site_label_4
_geom_torsion
C1 N1 B1 N3 112.4(3)
C11 N1 B1 N3 -67.8(5)
C11 N1 B1 C1 179.8(5)
C1 N1 B1 C2 -117.9(3)
C11 N1 B1 C2 61.9(6)
C11 N1 C1 B1 -179.9(3)
C11 N1 C1 Fe1 0.6(4)
B1 N1 C1 Fe1 -179.5(2)
N3 B1 C1 N1 -110.9(2)
C2 B1 C1 N1 123.0(3)
N1 B1 C1 Fe1 178.9(5)
N3 B1 C1 Fe1 68.1(6)
C2 B1 C1 Fe1 -58.1(6)
N1 B1 C2 N2 31.1(5)
N3 B1 C2 N2 173.5(4)
C1 B1 C2 N2 -45.8(5)
N1 B1 C2 C3 -149.5(3)
N3 B1 C2 C3 -7.08(14)
C1 B1 C2 C3 133.7(3)
C3 C2 N2 C21 -177.81(19)
B1 C2 N2 C21 1.5(5)
C150 N4 B2 N5 -113.0(3)
C61 N4 B2 N5 68.3(5)
C61 N4 B2 C150 -178.7(4)
C150 N4 B2 C152 120.1(3)
C61 N4 B2 C152 -58.6(5)
C151 N5 B2 N4 -153.7(2)
C71 N5 B2 N4 28.5(4)
C151 N5 B2 C150 141.9(2)
C71 N5 B2 C150 -36.0(4)
C151 N5 B2 C152 -6.04(17)
C71 N5 B2 C152 176.1(2)
N3 C31 C32 C33 179.13(19)
C36 C31 C32 C33 -58.3(3)
C31 C32 C33 C34 56.8(3)
C32 C33 C34 C35 -55.4(3)
C33 C34 C35 C36 54.7(3)
N3 C31 C36 C35 -178.9(2)
C32 C31 C36 C35 58.1(3)
C34 C35 C36 C31 -56.2(3)
C44 C40 C41 C42 0.0(2)
C45 C40 C41 C42 172.9(2)
Fe1 C40 C41 C42 -60.98(15)
C44 C40 C41 C46 -176.3(2)
C45 C40 C41 C46 -3.4(4)
Fe1 C40 C41 C46 122.7(2)
C44 C40 C41 Fe1 60.99(15)
C45 C40 C41 Fe1 -126.1(2)
C40 C41 C42 C43 1.4(2)
C46 C41 C42 C43 177.7(2)
Fe1 C41 C42 C43 -59.87(16)
C40 C41 C42 C47 -174.7(2)
C46 C41 C42 C47 1.5(4)
Fe1 C41 C42 C47 124.0(2)
C40 C41 C42 Fe1 61.28(15)
C46 C41 C42 Fe1 -122.4(2)
C41 C42 C43 C44 -2.3(2)
C47 C42 C43 C44 173.9(2)
Fe1 C42 C43 C44 -62.75(15)
C41 C42 C43 C48 -176.6(2)
C47 C42 C43 C48 -0.3(4)
Fe1 C42 C43 C48 123.0(2)
C41 C42 C43 Fe1 60.45(16)
C47 C42 C43 Fe1 -123.3(2)
C41 C40 C44 C43 -1.4(2)
C45 C40 C44 C43 -174.2(2)
Fe1 C40 C44 C43 58.42(15)
C41 C40 C44 C49 177.0(2)
C45 C40 C44 C49 4.2(4)
Fe1 C40 C44 C49 -123.2(2)
C41 C40 C44 Fe1 -59.87(15)
C45 C40 C44 Fe1 127.3(2)
C42 C43 C44 C40 2.3(2)
C48 C43 C44 C40 176.5(2)
Fe1 C43 C44 C40 -59.09(15)
C42 C43 C44 C49 -176.1(2)
C48 C43 C44 C49 -1.9(4)
Fe1 C43 C44 C49 122.5(2)
C42 C43 C44 Fe1 61.39(15)
C48 C43 C44 Fe1 -124.4(2)
C150 N4 C61 C66 -179.7(2)
B2 N4 C61 C66 -1.5(5)
C150 N4 C61 C62 56.6(3)
B2 N4 C61 C62 -125.1(4)
N4 C61 C62 C63 178.47(18)
C66 C61 C62 C63 56.0(3)
C61 C62 C63 C64 -56.1(3)
C62 C63 C64 C65 56.5(3)
C63 C64 C65 C66 -56.1(3)
N4 C61 C66 C65 -178.68(18)
C62 C61 C66 C65 -55.7(2)
C64 C65 C66 C61 55.4(2)
C151 N5 C71 C72 -128.2(2)
B2 N5 C71 C72 49.2(3)
C151 N5 C71 C76 109.6(2)
B2 N5 C71 C76 -73.1(3)
N5 C71 C72 C73 -173.43(19)
C76 C71 C72 C73 -52.7(3)
C71 C72 C73 C74 55.0(3)
C72 C73 C74 C75 -57.7(3)
C73 C74 C75 C76 58.6(3)
N5 C71 C76 C75 175.3(2)
C72 C71 C76 C75 53.6(3)
C74 C75 C76 C71 -56.7(3)
C152 N6 C81 C86 105.9(2)
C152 N6 C81 C82 -133.6(2)
N6 C81 C82 C83 -176.6(2)
C86 C81 C82 C83 -56.2(3)
C81 C82 C83 C84 56.4(3)
C82 C83 C84 C85 -55.9(3)
C83 C84 C85 C86 56.4(3)
N6 C81 C86 C85 175.90(19)
C82 C81 C86 C85 56.6(3)
C84 C85 C86 C81 -57.4(3)
C94 C90 C91 C92 2.0(2)
C95 C90 C91 C92 174.8(2)
Fe2 C90 C91 C92 -58.35(15)
C94 C90 C91 C96 -176.8(2)
C95 C90 C91 C96 -4.0(4)
Fe2 C90 C91 C96 122.9(2)
C94 C90 C91 Fe2 60.33(15)
C95 C90 C91 Fe2 -126.9(2)
C90 C91 C92 C93 -2.7(2)
C96 C91 C92 C93 176.1(2)
Fe2 C91 C92 C93 -61.75(15)
C90 C91 C92 C97 -175.6(2)
C96 C91 C92 C97 3.2(4)
Fe2 C91 C92 C97 125.3(2)
C90 C91 C92 Fe2 59.10(15)
C96 C91 C92 Fe2 -122.2(2)
C91 C92 C93 C94 2.3(2)
C97 C92 C93 C94 175.4(2)
Fe2 C92 C93 C94 -60.37(15)
C91 C92 C93 C98 -173.4(2)
C97 C92 C93 C98 -0.4(4)
Fe2 C92 C93 C98 123.9(2)
C91 C92 C93 Fe2 62.71(15)
C97 C92 C93 Fe2 -124.3(2)
C92 C93 C94 C90 -1.1(2)
C98 C93 C94 C90 174.6(2)
Fe2 C93 C94 C90 -60.90(15)
C92 C93 C94 C99 -176.1(2)
C98 C93 C94 C99 -0.4(4)
Fe2 C93 C94 C99 124.1(2)
C92 C93 C94 Fe2 59.78(15)
C98 C93 C94 Fe2 -124.5(2)
C91 C90 C94 C93 -0.5(2)
C95 C90 C94 C93 -173.3(2)
Fe2 C90 C94 C93 60.82(15)
C91 C90 C94 C99 174.5(2)
C95 C90 C94 C99 1.7(4)
Fe2 C90 C94 C99 -124.1(2)
C91 C90 C94 Fe2 -61.35(15)
C95 C90 C94 Fe2 125.8(2)
C61 N4 C150 B2 179.1(3)
C61 N4 C150 Fe2 0.4(4)
B2 N4 C150 Fe2 -178.7(3)
N5 B2 C150 N4 110.0(3)
C152 B2 C150 N4 -121.5(3)
N4 B2 C150 Fe2 177.8(5)
N5 B2 C150 Fe2 -72.2(5)
C152 B2 C150 Fe2 56.4(6)
C71 N5 C151 C152 -175.5(2)
B2 N5 C151 C152 6.37(18)
C71 N5 C151 Cr2 12.1(4)
B2 N5 C151 Cr2 -165.97(19)
C81 N6 C152 C151 -179.92(19)
C81 N6 C152 B2 -1.0(5)
N5 C151 C152 N6 173.3(2)
Cr2 C151 C152 N6 -13.5(3)
N5 C151 C152 B2 -6.16(17)
Cr2 C151 C152 B2 167.04(17)
N4 B2 C152 N6 -33.5(5)
N5 B2 C152 N6 -173.9(3)
C150 B2 C152 N6 43.8(5)
N4 B2 C152 C151 145.6(3)
N5 B2 C152 C151 5.25(14)
C150 B2 C152 C151 -137.0(3)
N2 C2 C3 N3 -172.1(2)
B1 C2 C3 N3 8.27(16)
N2 C2 C3 Cr1 15.8(3)
B1 C2 C3 Cr1 -163.80(17)
C2 C3 N3 C31 178.3(2)
Cr1 C3 N3 C31 -10.3(3)
C2 C3 N3 B1 -8.49(17)
Cr1 C3 N3 B1 162.85(19)
C36 C31 N3 C3 140.1(2)
C32 C31 N3 C3 -97.2(2)
C36 C31 N3 B1 -30.1(3)
C32 C31 N3 B1 92.6(3)
N1 B1 N3 C3 157.5(2)
C1 B1 N3 C3 -137.7(2)
C2 B1 N3 C3 8.11(16)
N1 B1 N3 C31 -30.3(4)
C1 B1 N3 C31 34.5(4)
C2 B1 N3 C31 -179.7(2)
C1 N1 C11 C16 109.5(3)
B1 N1 C11 C16 -70.2(5)
C1 N1 C11 C12 -127.3(3)
B1 N1 C11 C12 53.0(5)
N1 C11 C12 C13 -179.6(2)
C16 C11 C12 C13 -56.9(3)
C11 C12 C13 C14 55.8(3)
C12 C13 C14 C15 -55.7(3)
C13 C14 C15 C16 56.2(3)
N1 C11 C16 C15 180.0(2)
C12 C11 C16 C15 57.3(3)
C14 C15 C16 C11 -56.9(3)
C2 N2 C21 C26 -109.8(2)
C2 N2 C21 C22 129.7(2)
N2 C21 C22 C23 177.1(2)
C26 C21 C22 C23 56.6(3)
C25 C24 C23 C22 55.8(3)
C21 C22 C23 C24 -57.0(3)
C23 C24 C25 C26 -55.4(3)
N2 C21 C26 C25 -175.2(2)
C22 C21 C26 C25 -55.8(3)
C24 C25 C26 C21 55.8(3)
